data_4076303
loop_
_publ_author_name
'Kuninobu, Yoichiro'
'Matsuo, Yutaka'
'Toganoh, Motoki'
'Sawamura, Masaya'
'Nakamura, Eiichi'

_publ_contact_author 'Nakamura, E.'
_publ_section_title
;
 Nickel, Palladium, and Platinum Complexes of \h5-Cyclopentadienide
 C60R5Ligands. Kinetic and Thermodynamic Stabilization Effects of the
 C60Ph5Ligand
;
_journal_issue 13
_journal_name_full Organometallics
_journal_page_first 3259
_journal_paper_doi 10.1021/om0499153
_journal_volume 23
_journal_year 2004
_chemical_compound_source 'synthesis as described'
_chemical_formula_moiety 'C69 H20 Pd1 S2'
_chemical_formula_structural 'C69 H20 Pd1 S2'
_chemical_formula_sum 'C69 H20 Pd S2'
_chemical_formula_weight 1019.37
_chemical_name_systematic
;
 PdC60Me5allyl
;
_space_group_IT_number 29
_symmetry_cell_setting orthorhombic
_symmetry_Int_Tables_number 29
_symmetry_space_group_name_Hall 'P 2c -2ac'
_symmetry_space_group_name_H-M 'P c a 21'
_atom_sites_solution_hydrogens geom
_atom_sites_solution_primary direct
_atom_sites_solution_secondary difmap
_audit_creation_date 2002-11-19T21:48:55-00:00
_cell_angle_alpha 90.000
_cell_angle_beta 90.000
_cell_angle_gamma 90.000
_cell_formula_units_Z 4
_cell_length_a 17.775(5)
_cell_length_b 12.451(5)
_cell_length_c 17.726(5)
_cell_measurement_reflns_used 0
_cell_measurement_temperature 153(2)
_cell_measurement_theta_max 0
_cell_measurement_theta_min 0
_cell_measurement_wavelength 0.71073
_cell_volume 3923(2)
_computing_molecular_graphics 'Ortep-3 for Windows (Farrugia, 1997)'
_computing_structure_refinement 'SHELXL-97 (Sheldrick, 1997)'
_computing_structure_solution 'SHELXS-97 (Sheldrick, 1997)'
_diffrn_ambient_temperature 153(2)
_diffrn_measured_fraction_theta_full 0.868
_diffrn_measured_fraction_theta_max 0.868
_diffrn_radiation_monochromator graphite
_diffrn_radiation_probe x-ray
_diffrn_radiation_type MoK\a
_diffrn_radiation_wavelength 0.71069
_diffrn_reflns_av_unetI/netI 0.0225
_diffrn_reflns_limit_h_max 21
_diffrn_reflns_limit_h_min 0
_diffrn_reflns_limit_k_max 14
_diffrn_reflns_limit_k_min 0
_diffrn_reflns_limit_l_max 21
_diffrn_reflns_limit_l_min 0
_diffrn_reflns_number 3322
_diffrn_reflns_theta_full 25.61
_diffrn_reflns_theta_max 25.61
_diffrn_reflns_theta_min 2.29
_exptl_absorpt_coefficient_mu 0.635
_exptl_absorpt_correction_type none
_exptl_crystal_colour orange
_exptl_crystal_density_diffrn 1.726
_exptl_crystal_density_method 'not measured'
_exptl_crystal_description prism
_exptl_crystal_F_000 2048
_exptl_crystal_size_max 0.88
_exptl_crystal_size_mid 0.52
_exptl_crystal_size_min 0.12
_refine_diff_density_max 1.226
_refine_diff_density_min -1.751
_refine_diff_density_rms 0.147
_refine_ls_abs_structure_details 'Flack H D (1983), Acta Cryst. A39, 876-881'
_refine_ls_abs_structure_Flack 0.09(5)
_refine_ls_extinction_coef 0.0124(17)
_refine_ls_extinction_expression Fc^*^=kFc[1+0.001xFc^2^\l^3^/sin(2\q)]^-1/4^
_refine_ls_extinction_method SHELXL
_refine_ls_goodness_of_fit_ref 1.071
_refine_ls_hydrogen_treatment mixed
_refine_ls_matrix_type full
_refine_ls_number_parameters 650
_refine_ls_number_reflns 3322
_refine_ls_number_restraints 1
_refine_ls_restrained_S_all 1.071
_refine_ls_R_factor_all 0.0693
_refine_ls_R_factor_gt 0.0683
_refine_ls_shift/su_max 0.001
_refine_ls_shift/su_mean 0
_refine_ls_structure_factor_coef Fsqd
_refine_ls_weighting_details 'calc w=1/[\s^2^(Fo^2^)+(0.1701P)^2^+3.9202P] where P=(Fo^2^+2Fc^2^)/3'
_refine_ls_weighting_scheme calc
_refine_ls_wR_factor_gt 0.1905
_refine_ls_wR_factor_ref 0.1924
_reflns_number_gt 3225
_reflns_number_total 3322
_reflns_threshold_expression >2sigma(I)
_cod_data_source_file om0499153si20040202_081546.cif
_cod_data_source_block 7a
_cod_database_code 4076303

loop_
_symmetry_equiv_pos_as_xyz
'x, y, z'
'-x, -y, z+1/2'
'-x+1/2, y, z+1/2'
'x+1/2, -y, z'

loop_
_atom_site_label
_atom_site_type_symbol
_atom_site_fract_x
_atom_site_fract_y
_atom_site_fract_z
_atom_site_U_iso_or_equiv
_atom_site_adp_type
_atom_site_occupancy
_atom_site_symmetry_multiplicity
_atom_site_calc_flag
_atom_site_refinement_flags
Pd Pd 0.64374(4) 0.98282(6) 0.49785(6) 0.0384(3) Uani 1 1 d .
S1 S 0.24240(16) 1.4137(3) 0.60152(18) 0.0504(7) Uani 1 1 d .
S2 S 0.3289(2) 1.2320(3) 0.6855(2) 0.0579(8) Uani 1 1 d .
C1 C 0.6671(5) 1.1611(8) 0.4483(5) 0.0312(18) Uani 1 1 d .
C2 C 0.6465(4) 1.0952(8) 0.3871(6) 0.0305(19) Uani 1 1 d .
C3 C 0.5733(5) 1.0513(7) 0.4036(5) 0.0271(17) Uani 1 1 d .
C4 C 0.5470(5) 1.0965(9) 0.4727(6) 0.037(2) Uani 1 1 d .
C5 C 0.6061(4) 1.1605(7) 0.5025(6) 0.0323(17) Uani 1 1 d .
C6 C 0.7288(5) 1.2424(8) 0.4451(6) 0.035(2) Uani 1 1 d .
C7 C 0.6832(5) 1.0951(8) 0.3120(6) 0.035(2) Uani 1 1 d .
C8 C 0.5206(5) 1.0094(8) 0.3414(6) 0.034(2) Uani 1 1 d .
C9 C 0.4655(4) 1.1054(7) 0.4956(6) 0.0326(17) Uani 1 1 d .
C10 C 0.5948(5) 1.2480(8) 0.5592(5) 0.0344(19) Uani 1 1 d .
C11 C 0.7369(5) 1.2716(8) 0.3603(6) 0.0335(19) Uani 1 1 d .
C12 C 0.7165(5) 1.2064(8) 0.3020(6) 0.0348(19) Uani 1 1 d .
C13 C 0.6191(5) 1.0973(7) 0.2526(6) 0.0335(19) Uani 1 1 d .
C14 C 0.5472(5) 1.0575(8) 0.2673(6) 0.0342(19) Uani 1 1 d .
C15 C 0.4450(5) 1.0653(7) 0.3545(5) 0.0316(19) Uani 1 1 d .
C16 C 0.4205(5) 1.1065(8) 0.4210(6) 0.034(2) Uani 1 1 d .
C17 C 0.4553(4) 1.2208(8) 0.5229(5) 0.033(2) Uani 1 1 d .
C18 C 0.5118(5) 1.2852(8) 0.5513(5) 0.0307(18) Uani 1 1 d .
C19 C 0.6349(5) 1.3482(9) 0.5269(6) 0.034(2) Uani 1 1 d .
C20 C 0.6937(5) 1.3470(8) 0.4783(5) 0.0318(19) Uani 1 1 d .
C21 C 0.7293(4) 1.3891(8) 0.3530(6) 0.033(2) Uani 1 1 d .
C22 C 0.6881(5) 1.2530(9) 0.2325(5) 0.037(2) Uani 1 1 d .
C23 C 0.6298(5) 1.1879(8) 0.2032(5) 0.0331(19) Uani 1 1 d .
C24 C 0.4844(5) 1.1106(8) 0.2317(6) 0.034(2) Uani 1 1 d .
C25 C 0.4219(5) 1.1152(8) 0.2843(5) 0.033(2) Uani 1 1 d .
C26 C 0.3729(5) 1.1993(8) 0.4202(5) 0.0326(19) Uani 1 1 d .
C27 C 0.3940(4) 1.2704(7) 0.4832(5) 0.031(2) Uani 1 1 d .
C28 C 0.5083(5) 1.3991(7) 0.5403(5) 0.0304(18) Uani 1 1 d .
C29 C 0.5831(5) 1.4398(8) 0.5248(6) 0.035(2) Uani 1 1 d .
C30 C 0.7033(5) 1.4327(7) 0.4242(6) 0.0319(19) Uani 1 1 d .
C31 C 0.7060(5) 1.4352(9) 0.2846(6) 0.038(2) Uani 1 1 d .
C32 C 0.6852(5) 1.3652(8) 0.2234(6) 0.037(2) Uani 1 1 d .
C33 C 0.5684(5) 1.2328(8) 0.1656(6) 0.037(2) Uani 1 1 d .
C34 C 0.4938(5) 1.1938(7) 0.1800(5) 0.0315(18) Uani 1 1 d .
C35 C 0.3718(5) 1.2011(8) 0.2833(5) 0.0318(19) Uani 1 1 d .
C36 C 0.3466(5) 1.2457(9) 0.3537(7) 0.036(2) Uani 1 1 d .
C37 C 0.3874(5) 1.3811(8) 0.4748(5) 0.036(2) Uani 1 1 d .
C38 C 0.4465(5) 1.4472(7) 0.5044(6) 0.0339(18) Uani 1 1 d .
C39 C 0.5937(6) 1.5254(7) 0.4765(6) 0.034(2) Uani 1 1 d .
C40 C 0.6557(6) 1.5222(7) 0.4238(7) 0.034(2) Uani 1 1 d .
C41 C 0.6564(6) 1.5261(9) 0.2845(7) 0.040(2) Uani 1 1 d .
C42 C 0.6206(6) 1.4128(8) 0.1856(6) 0.037(2) Uani 1 1 d .
C43 C 0.5644(5) 1.3498(8) 0.1561(6) 0.038(2) Uani 1 1 d .
C44 C 0.4431(5) 1.2823(8) 0.1799(5) 0.0328(19) Uani 1 1 d .
C45 C 0.3837(5) 1.2877(8) 0.2309(5) 0.0328(19) Uani 1 1 d .
C46 C 0.3420(5) 1.3625(9) 0.3450(6) 0.036(2) Uani 1 1 d .
C47 C 0.3616(5) 1.4258(10) 0.4046(7) 0.039(2) Uani 1 1 d .
C48 C 0.4576(6) 1.5378(8) 0.4528(5) 0.033(2) Uani 1 1 d .
C49 C 0.5300(6) 1.5730(7) 0.4388(6) 0.036(2) Uani 1 1 d .
C50 C 0.6306(6) 1.5692(8) 0.3540(7) 0.039(2) Uani 1 1 d .
C51 C 0.6022(6) 1.5141(8) 0.2234(8) 0.038(3) Uani 1 1 d .
C52 C 0.4862(5) 1.3811(8) 0.1660(6) 0.037(2) Uani 1 1 d .
C53 C 0.3643(4) 1.3878(8) 0.2695(6) 0.032(2) Uani 1 1 d .
C54 C 0.4071(6) 1.5253(8) 0.3900(7) 0.039(2) Uani 1 1 d .
C55 C 0.5543(6) 1.6009(7) 0.3632(6) 0.036(2) Uani 1 1 d .
C56 C 0.5295(6) 1.5432(9) 0.2307(6) 0.036(2) Uani 1 1 d .
C57 C 0.4679(5) 1.4767(8) 0.2025(7) 0.037(2) Uani 1 1 d .
C58 C 0.4071(6) 1.4784(7) 0.2552(7) 0.033(2) Uani 1 1 d .
C59 C 0.4280(5) 1.5502(9) 0.3167(6) 0.038(2) Uani 1 1 d .
C60 C 0.5026(6) 1.5898(8) 0.3034(7) 0.039(2) Uani 1 1 d .
C61 C 0.8030(5) 1.2104(9) 0.4830(7) 0.046(3) Uani 1 1 d .
H61A H 0.8388 1.2677 0.4777 0.069 Uiso 1 1 calc R
H61B H 0.8224 1.1467 0.4595 0.069 Uiso 1 1 calc R
H61C H 0.7944 1.1967 0.5356 0.069 Uiso 1 1 calc R
C62 C 0.7408(6) 1.0033(8) 0.2994(7) 0.039(2) Uani 1 1 d .
H62A H 0.7615 1.0089 0.2495 0.058 Uiso 1 1 calc R
H62B H 0.716 0.9353 0.3049 0.058 Uiso 1 1 calc R
H62C H 0.7805 1.0091 0.3359 0.058 Uiso 1 1 calc R
C63 C 0.5146(6) 0.8845(8) 0.3384(7) 0.042(2) Uani 1 1 d .
H63A H 0.4809 0.8639 0.2987 0.063 Uiso 1 1 calc R
H63B H 0.4959 0.8583 0.3858 0.063 Uiso 1 1 calc R
H63C H 0.5635 0.8544 0.3291 0.063 Uiso 1 1 calc R
C64 C 0.4380(6) 1.0193(9) 0.5518(7) 0.044(2) Uani 1 1 d .
H64A H 0.3858 1.031 0.5629 0.065 Uiso 1 1 calc R
H64B H 0.4668 1.024 0.5975 0.065 Uiso 1 1 calc R
H64C H 0.4442 0.9493 0.5299 0.065 Uiso 1 1 calc R
C65 C 0.6171(6) 1.2218(8) 0.6408(6) 0.042(2) Uani 1 1 d .
H65A H 0.6075 1.2831 0.6723 0.063 Uiso 1 1 calc R
H65B H 0.6696 1.2042 0.6428 0.063 Uiso 1 1 calc R
H65C H 0.5881 1.1619 0.6585 0.063 Uiso 1 1 calc R
C66 C 0.6972(8) 0.9229(14) 0.5984(8) 0.068(4) Uani 1 1 d .
H66A H 0.7394 0.9638 0.6177 0.082 Uiso 1 1 calc R
H66B H 0.6644 0.8946 0.6374 0.082 Uiso 1 1 calc R
C67 C 0.7110(8) 0.8567(11) 0.5367(7) 0.058(3) Uani 1 1 d .
H67 H 0.7624 0.8481 0.5175 0.069 Uiso 1 1 calc R
C68 C 0.6505(8) 0.8081(10) 0.4989(13) 0.068(4) Uani 1 1 d .
H68A H 0.614 0.7702 0.5297 0.082 Uiso 1 1 calc R
H68B H 0.6616 0.773 0.4513 0.082 Uiso 1 1 calc R
C101 C 0.2859(6) 1.3239(10) 0.6431(6) 0.047(3) Uani 1 1 d .

loop_
_atom_site_aniso_label
_atom_site_aniso_U_11
_atom_site_aniso_U_22
_atom_site_aniso_U_33
_atom_site_aniso_U_23
_atom_site_aniso_U_13
_atom_site_aniso_U_12
Pd 0.0323(5) 0.0346(5) 0.0483(5) 0.0034(4) -0.0052(3) 0.0039(2)
S1 0.0361(14) 0.0607(17) 0.0544(16) -0.0048(13) 0.0030(11) -0.0072(12)
S2 0.0588(19) 0.0502(18) 0.065(2) -0.0004(13) -0.0049(15) -0.0125(14)
C1 0.020(4) 0.036(5) 0.037(5) 0.002(4) -0.001(3) -0.001(4)
C2 0.023(4) 0.023(5) 0.046(5) 0.005(4) 0.000(3) -0.001(3)
C3 0.020(4) 0.023(4) 0.039(5) 0.008(3) -0.008(3) 0.002(3)
C4 0.019(4) 0.045(6) 0.048(5) 0.009(4) 0.001(3) -0.003(4)
C5 0.026(4) 0.032(4) 0.039(5) -0.004(4) 0.000(4) -0.004(3)
C6 0.019(5) 0.041(5) 0.047(6) 0.003(4) -0.005(3) 0.003(4)
C7 0.022(4) 0.039(5) 0.044(5) 0.001(4) 0.004(4) 0.012(3)
C8 0.032(6) 0.025(5) 0.046(6) 0.000(4) -0.006(4) -0.003(3)
C9 0.023(4) 0.038(5) 0.038(4) 0.007(4) 0.000(4) -0.001(3)
C10 0.026(5) 0.041(5) 0.035(5) -0.002(4) 0.002(3) 0.006(4)
C11 0.015(4) 0.040(5) 0.046(5) 0.002(4) 0.001(3) 0.005(3)
C12 0.018(4) 0.043(5) 0.044(5) -0.003(4) 0.004(3) -0.001(3)
C13 0.026(5) 0.035(5) 0.040(5) 0.000(4) -0.003(4) 0.010(4)
C14 0.027(5) 0.037(5) 0.039(5) -0.006(4) -0.008(3) -0.006(4)
C15 0.025(4) 0.026(5) 0.043(5) 0.006(3) -0.004(3) 0.000(3)
C16 0.019(4) 0.040(5) 0.045(5) 0.008(4) -0.002(3) -0.004(3)
C17 0.014(4) 0.050(6) 0.035(4) 0.000(4) 0.004(3) -0.005(4)
C18 0.029(5) 0.029(5) 0.035(4) 0.000(3) 0.001(3) 0.000(3)
C19 0.022(4) 0.032(5) 0.050(5) -0.012(4) -0.010(3) -0.003(3)
C20 0.022(4) 0.031(5) 0.043(5) 0.004(3) -0.005(3) -0.005(3)
C21 0.012(4) 0.042(5) 0.047(5) 0.004(4) 0.001(3) -0.001(3)
C22 0.014(4) 0.056(6) 0.041(5) 0.004(4) 0.006(3) -0.005(4)
C23 0.032(5) 0.029(5) 0.038(5) 0.001(4) 0.004(4) 0.007(3)
C24 0.023(4) 0.039(5) 0.041(5) -0.010(4) -0.005(3) 0.001(3)
C25 0.021(4) 0.037(5) 0.043(5) 0.002(4) -0.007(3) -0.005(4)
C26 0.015(4) 0.040(5) 0.043(5) -0.001(4) 0.002(3) -0.005(3)
C27 0.021(4) 0.024(4) 0.049(6) 0.001(3) 0.005(3) 0.000(3)
C28 0.031(5) 0.031(5) 0.029(4) -0.002(3) 0.001(3) 0.005(3)
C29 0.027(5) 0.040(6) 0.039(5) -0.001(4) -0.003(3) 0.001(4)
C30 0.018(4) 0.028(5) 0.050(5) 0.002(4) -0.009(3) -0.003(3)
C31 0.024(5) 0.048(6) 0.044(5) 0.007(4) 0.001(3) -0.005(4)
C32 0.023(4) 0.040(5) 0.048(5) 0.009(4) 0.004(4) 0.006(4)
C33 0.026(5) 0.042(6) 0.043(5) -0.003(4) -0.002(3) 0.010(4)
C34 0.034(5) 0.024(5) 0.036(5) -0.001(3) -0.002(3) 0.002(3)
C35 0.014(4) 0.034(5) 0.047(5) 0.007(4) -0.001(3) -0.002(3)
C36 0.017(4) 0.028(5) 0.064(7) 0.004(4) -0.001(4) 0.000(3)
C37 0.025(5) 0.043(6) 0.041(5) -0.003(4) 0.003(3) 0.006(4)
C38 0.026(4) 0.033(5) 0.043(5) -0.005(4) 0.004(4) 0.013(3)
C39 0.027(5) 0.026(5) 0.048(6) -0.002(3) -0.001(4) 0.000(3)
C40 0.030(5) 0.021(5) 0.051(6) -0.003(3) -0.005(4) -0.009(3)
C41 0.026(5) 0.044(7) 0.049(6) 0.011(4) 0.005(4) -0.003(4)
C42 0.030(5) 0.042(5) 0.039(5) 0.007(4) 0.000(4) -0.009(4)
C43 0.024(5) 0.042(6) 0.047(6) 0.013(4) 0.002(3) -0.003(4)
C44 0.026(4) 0.037(5) 0.035(4) 0.001(4) -0.007(3) -0.001(3)
C45 0.022(4) 0.036(5) 0.041(5) 0.006(4) -0.010(3) 0.000(3)
C46 0.016(4) 0.041(6) 0.050(5) -0.006(4) -0.004(3) 0.006(4)
C47 0.014(4) 0.043(6) 0.059(7) -0.001(5) 0.006(3) 0.006(3)
C48 0.037(5) 0.029(5) 0.032(5) -0.008(4) 0.001(3) 0.009(4)
C49 0.041(6) 0.014(5) 0.052(6) -0.007(3) -0.004(4) -0.003(3)
C50 0.030(5) 0.028(6) 0.058(6) 0.009(4) -0.001(4) -0.013(4)
C51 0.026(6) 0.043(6) 0.045(7) 0.008(4) 0.003(4) -0.004(4)
C52 0.031(5) 0.038(6) 0.040(5) 0.008(4) -0.004(4) -0.003(4)
C53 0.014(4) 0.029(5) 0.051(5) 0.004(4) -0.005(3) 0.008(3)
C54 0.029(5) 0.037(6) 0.052(6) 0.004(4) 0.002(4) 0.008(4)
C55 0.039(6) 0.019(5) 0.049(6) -0.002(3) 0.000(4) -0.003(3)
C56 0.031(5) 0.037(5) 0.040(5) 0.003(4) 0.000(4) -0.005(4)
C57 0.021(5) 0.038(6) 0.052(6) 0.006(4) -0.001(4) -0.002(3)
C58 0.030(5) 0.016(5) 0.053(7) 0.001(3) -0.006(4) 0.001(3)
C59 0.030(5) 0.033(5) 0.052(6) 0.000(4) 0.000(4) 0.008(4)
C60 0.035(5) 0.019(5) 0.063(7) 0.009(4) -0.008(4) 0.005(4)
C61 0.018(4) 0.043(6) 0.077(8) 0.005(5) -0.009(4) 0.002(3)
C62 0.026(5) 0.043(5) 0.047(6) -0.006(4) 0.006(4) 0.011(4)
C63 0.041(6) 0.016(5) 0.068(7) -0.002(4) -0.004(5) 0.001(3)
C64 0.036(6) 0.047(7) 0.047(6) 0.010(4) -0.004(4) -0.007(4)
C65 0.042(5) 0.037(5) 0.046(6) 0.001(4) -0.012(4) -0.006(4)
C66 0.059(8) 0.094(11) 0.052(7) 0.029(7) -0.002(6) 0.024(7)
C67 0.064(7) 0.062(8) 0.046(6) 0.000(5) 0.003(5) 0.022(6)
C68 0.094(10) 0.019(6) 0.091(9) -0.009(8) -0.013(8) 0.011(5)
C101 0.032(5) 0.062(7) 0.048(6) -0.010(5) 0.007(4) -0.011(5)

loop_
_atom_type_symbol
_atom_type_description
_atom_type_scat_dispersion_real
_atom_type_scat_dispersion_imag
_atom_type_scat_source
C C 0.0033 0.0016 'International Tables Vol C Tables 4.2.6.8 and 6.1.1.4'
H H 0 0 'International Tables Vol C Tables 4.2.6.8 and 6.1.1.4'
Pd Pd -0.9988 1.0072 'International Tables Vol C Tables 4.2.6.8 and 6.1.1.4'
S S 0.1246 0.1234 'International Tables Vol C Tables 4.2.6.8 and 6.1.1.4'

loop_
_geom_angle_atom_site_label_1
_geom_angle_atom_site_label_2
_geom_angle_atom_site_label_3
_geom_angle
C2 C1 C5 108.2(8)
C2 C1 C6 123.8(8)
C5 C1 C6 125.4(8)
C2 C1 Pd 72.6(5)
C5 C1 Pd 68.0(5)
C6 C1 Pd 139.5(6)
C1 C2 C3 107.4(8)
C1 C2 C7 125.3(8)
C3 C2 C7 125.4(9)
C1 C2 Pd 73.5(6)
C3 C2 Pd 66.2(5)
C7 C2 Pd 137.7(6)
C4 C3 C2 108.7(8)
C4 C3 C8 123.4(8)
C2 C3 C8 122.1(8)
C4 C3 Pd 72.3(5)
C2 C3 Pd 78.0(5)
C8 C3 Pd 137.8(6)
C5 C4 C3 107.3(8)
C5 C4 C9 124.7(9)
C3 C4 C9 125.1(9)
C5 C4 Pd 73.5(5)
C3 C4 Pd 71.0(5)
C9 C4 Pd 136.1(7)
C4 C5 C1 108.1(8)
C4 C5 C10 124.0(8)
C1 C5 C10 122.8(7)
C4 C5 Pd 70.4(5)
C1 C5 Pd 76.4(5)
C10 C5 Pd 139.4(7)
C1 C6 C61 116.1(8)
C1 C6 C11 105.3(7)
C61 C6 C11 113.9(8)
C1 C6 C20 105.0(7)
C61 C6 C20 113.3(8)
C11 C6 C20 101.9(7)
C2 C7 C12 106.0(8)
C2 C7 C62 114.9(8)
C12 C7 C62 113.5(8)
C2 C7 C13 106.6(7)
C12 C7 C13 101.1(7)
C62 C7 C13 113.5(8)
C14 C8 C15 103.0(8)
C14 C8 C3 107.3(7)
C15 C8 C3 105.8(8)
C14 C8 C63 112.7(9)
C15 C8 C63 113.5(8)
C3 C8 C63 113.8(9)
C4 C9 C17 105.6(7)
C4 C9 C64 115.2(8)
C17 C9 C64 114.3(9)
C4 C9 C16 105.5(8)
C17 C9 C16 101.7(7)
C64 C9 C16 113.3(8)
C5 C10 C65 116.4(8)
C5 C10 C19 106.1(8)
C65 C10 C19 113.7(8)
C5 C10 C18 106.5(7)
C65 C10 C18 113.1(8)
C19 C10 C18 99.5(8)
C12 C11 C21 120.1(9)
C12 C11 C6 124.7(9)
C21 C11 C6 107.9(8)
C11 C12 C22 119.8(9)
C11 C12 C7 124.0(9)
C22 C12 C7 109.1(8)
C14 C13 C23 120.8(9)
C14 C13 C7 122.7(9)
C23 C13 C7 109.2(8)
C13 C14 C24 117.6(9)
C13 C14 C8 125.9(9)
C24 C14 C8 108.6(8)
C16 C15 C25 119.5(8)
C16 C15 C8 125.8(8)
C25 C15 C8 108.2(8)
C15 C16 C26 119.1(8)
C15 C16 C9 125.0(8)
C26 C16 C9 108.8(8)
C18 C17 C27 118.7(10)
C18 C17 C9 125.2(8)
C27 C17 C9 109.8(8)
C17 C18 C28 119.6(8)
C17 C18 C10 123.4(9)
C28 C18 C10 110.5(8)
C20 C19 C29 118.5(9)
C20 C19 C10 125.6(8)
C29 C19 C10 110.3(8)
C19 C20 C30 120.3(9)
C19 C20 C6 123.9(8)
C30 C20 C6 108.6(8)
C31 C21 C30 120.3(8)
C31 C21 C11 120.5(9)
C30 C21 C11 109.0(8)
C32 C22 C23 119.9(9)
C32 C22 C12 120.5(9)
C23 C22 C12 109.7(9)
C33 C23 C22 121.3(10)
C33 C23 C13 120.0(9)
C22 C23 C13 108.8(9)
C34 C24 C14 122.4(8)
C34 C24 C25 119.0(8)
C14 C24 C25 109.2(9)
C35 C25 C15 121.4(9)
C35 C25 C24 120.7(9)
C15 C25 C24 108.6(8)
C36 C26 C16 122.8(9)
C36 C26 C27 118.6(9)
C16 C26 C27 109.0(8)
C37 C27 C17 122.8(9)
C37 C27 C26 119.5(9)
C17 C27 C26 107.9(8)
C38 C28 C18 121.2(8)
C38 C28 C29 118.9(9)
C18 C28 C29 109.3(8)
C39 C29 C28 120.9(9)
C39 C29 C19 122.0(9)
C28 C29 C19 107.5(8)
C40 C30 C20 121.4(9)
C40 C30 C21 119.1(9)
C20 C30 C21 109.8(8)
C21 C31 C41 120.3(10)
C21 C31 C32 118.6(9)
C41 C31 C32 108.6(9)
C22 C32 C31 120.3(9)
C22 C32 C42 119.1(9)
C31 C32 C42 107.7(9)
C23 C33 C34 120.2(10)
C23 C33 C43 119.3(9)
C34 C33 C43 108.2(8)
C24 C34 C44 120.0(8)
C24 C34 C33 118.6(8)
C44 C34 C33 108.9(8)
C25 C35 C36 119.0(9)
C25 C35 C45 119.4(8)
C36 C35 C45 108.4(9)
C26 C36 C35 118.0(9)
C26 C36 C46 121.3(10)
C35 C36 C46 108.0(9)
C27 C37 C38 117.9(8)
C27 C37 C47 120.2(10)
C38 C37 C47 109.1(9)
C28 C38 C37 119.6(9)
C28 C38 C48 120.4(8)
C37 C38 C48 108.3(9)
C29 C39 C49 119.8(9)
C29 C39 C40 118.9(9)
C49 C39 C40 108.0(9)
C30 C40 C50 121.0(10)
C30 C40 C39 118.6(9)
C50 C40 C39 108.0(9)
C50 C41 C31 119.8(10)
C50 C41 C51 118.0(10)
C31 C41 C51 109.0(10)
C43 C42 C32 121.1(10)
C43 C42 C51 120.2(9)
C32 C42 C51 108.4(9)
C42 C43 C52 119.8(10)
C42 C43 C33 119.2(9)
C52 C43 C33 107.3(8)
C45 C44 C34 121.2(8)
C45 C44 C52 117.6(9)
C34 C44 C52 108.5(8)
C44 C45 C35 119.6(8)
C44 C45 C53 121.6(8)
C35 C45 C53 107.6(8)
C47 C46 C53 121.8(10)
C47 C46 C36 118.6(10)
C53 C46 C36 107.6(9)
C46 C47 C37 121.8(11)
C46 C47 C54 118.7(10)
C37 C47 C54 107.3(9)
C49 C48 C54 118.4(9)
C49 C48 C38 118.9(9)
C54 C48 C38 108.4(9)
C48 C49 C39 121.1(10)
C48 C49 C55 121.4(9)
C39 C49 C55 107.1(9)
C41 C50 C55 120.9(10)
C41 C50 C40 119.4(10)
C55 C50 C40 108.0(9)
C56 C51 C41 122.3(12)
C56 C51 C42 119.4(10)
C41 C51 C42 106.3(9)
C57 C52 C43 120.5(9)
C57 C52 C44 121.1(9)
C43 C52 C44 107.1(9)
C58 C53 C46 120.2(10)
C58 C53 C45 118.6(9)
C46 C53 C45 108.4(9)
C59 C54 C48 122.3(10)
C59 C54 C47 119.4(10)
C48 C54 C47 106.9(9)
C60 C55 C50 120.4(10)
C60 C55 C49 118.6(9)
C50 C55 C49 108.9(9)
C51 C56 C57 122.2(10)
C51 C56 C60 119.7(10)
C57 C56 C60 106.0(9)
C52 C57 C58 119.5(9)
C52 C57 C56 117.9(9)
C58 C57 C56 109.6(10)
C53 C58 C57 121.6(9)
C53 C58 C59 120.1(11)
C57 C58 C59 107.8(9)
C54 C59 C60 118.7(10)
C54 C59 C58 119.7(10)
C60 C59 C58 108.8(9)
C55 C60 C59 120.7(10)
C55 C60 C56 118.6(9)
C59 C60 C56 107.8(9)
C67 C66 Pd 68.4(7)
C66 C67 C68 119.7(14)
C66 C67 Pd 73.3(7)
C68 C67 Pd 74.3(7)
C67 C68 Pd 67.4(7)
S1 C101 S2 179.2(8)
C67 Pd C66 38.3(6)
C67 Pd C68 38.3(6)
C66 Pd C68 67.8(7)
C67 Pd C3 147.7(4)
C66 Pd C3 171.6(4)
C68 Pd C3 114.5(6)
C67 Pd C4 165.0(5)
C66 Pd C4 135.4(5)
C68 Pd C4 131.7(5)
C3 Pd C4 36.7(4)
C67 Pd C5 150.8(5)
C66 Pd C5 115.5(5)
C68 Pd C5 166.1(5)
C3 Pd C5 60.3(3)
C4 Pd C5 36.1(3)
C67 Pd C2 133.8(4)
C66 Pd C2 150.0(5)
C68 Pd C2 125.8(7)
C3 Pd C2 35.8(3)
C4 Pd C2 59.6(3)
C5 Pd C2 58.6(4)
C67 Pd C1 135.2(5)
C66 Pd C1 122.8(5)
C68 Pd C1 155.3(6)
C3 Pd C1 58.7(3)
C4 Pd C1 59.2(3)
C5 Pd C1 35.5(3)
C2 Pd C1 33.9(3)

loop_
_geom_bond_atom_site_label_1
_geom_bond_atom_site_label_2
_geom_bond_distance
Pd C1 2.423(9)
Pd C2 2.412(10)
Pd C3 2.255(8)
Pd C4 2.272(10)
Pd C5 2.312(9)
Pd C66 2.153(12)
Pd C67 2.090(12)
Pd C68 2.179(12)
C1 C2 1.409(14)
C1 C5 1.449(13)
C1 C6 1.492(13)
C2 C3 1.442(12)
C2 C7 1.482(14)
C3 C4 1.426(14)
C3 C8 1.539(12)
C4 C5 1.420(12)
C4 C9 1.508(12)
C5 C10 1.497(13)
C6 C61 1.533(12)
C6 C11 1.554(14)
C6 C20 1.559(13)
C7 C12 1.517(14)
C7 C62 1.551(12)
C7 C13 1.552(13)
C8 C14 1.519(15)
C8 C15 1.530(13)
C8 C63 1.560(13)
C9 C17 1.527(14)
C9 C64 1.543(14)
C9 C16 1.545(14)
C10 C65 1.536(14)
C10 C19 1.546(15)
C10 C18 1.553(13)
C11 C12 1.362(14)
C11 C21 1.475(14)
C12 C22 1.452(14)
C13 C14 1.396(14)
C13 C23 1.441(14)
C14 C24 1.443(13)
C15 C16 1.358(14)
C15 C25 1.449(13)
C16 C26 1.433(14)
C17 C18 1.381(13)
C17 C27 1.437(13)
C18 C28 1.433(13)
C19 C20 1.354(13)
C19 C29 1.467(13)
C20 C30 1.445(13)
C21 C31 1.404(14)
C21 C30 1.449(14)
C22 C32 1.408(15)
C22 C23 1.415(14)
C23 C33 1.396(13)
C24 C34 1.393(14)
C24 C25 1.451(13)
C25 C35 1.392(14)
C26 C36 1.393(15)
C26 C27 1.473(13)
C27 C37 1.391(14)
C28 C38 1.404(13)
C28 C29 1.449(14)
C29 C39 1.381(14)
C30 C40 1.400(13)
C31 C41 1.434(15)
C31 C32 1.440(15)
C32 C42 1.455(14)
C33 C34 1.434(14)
C33 C43 1.469(14)
C34 C44 1.423(13)
C35 C36 1.438(15)
C35 C45 1.439(13)
C36 C46 1.465(15)
C37 C38 1.433(13)
C37 C47 1.439(15)
C38 C48 1.464(15)
C39 C49 1.442(14)
C39 C40 1.445(15)
C40 C50 1.439(16)
C41 C50 1.419(18)
C41 C51 1.459(17)
C42 C43 1.372(14)
C42 C51 1.465(16)
C43 C52 1.455(14)
C44 C45 1.390(13)
C44 C52 1.470(14)
C45 C53 1.464(14)
C46 C47 1.364(16)
C46 C53 1.430(15)
C47 C54 1.501(15)
C48 C49 1.382(15)
C48 C54 1.440(15)
C49 C55 1.449(15)
C50 C55 1.423(15)
C51 C56 1.348(16)
C52 C57 1.393(15)
C53 C58 1.384(14)
C54 C59 1.385(16)
C55 C60 1.410(15)
C56 C57 1.462(13)
C56 C60 1.492(16)
C57 C58 1.428(16)
C58 C59 1.459(15)
C59 C60 1.435(15)
C66 C67 1.39(2)
C67 C68 1.40(2)
C101 S1 1.546(13)
C101 S2 1.568(13)
